data_4021760
loop_
_publ_author_name
'Benito Alcaide'
'Pedro Almendros'
'Amparo Luna'
'M. Rosario Torres'

_publ_section_title
;
 Proline-Catalyzed Diastereoselective Direct Aldol Reaction
 between 4-Oxoazetidine-2-carbaldehydes and Ketones
;
_journal_name_full 'Journal of Organic Chemistry'
_journal_page_first 4818
_journal_page_last 4822
_journal_paper_doi 10.1021/jo0604235
_journal_volume 71
_journal_year 2006
_chemical_formula_sum 'C20 H21 N O5'
_chemical_formula_weight 355.38
_chemical_name_systematic
; 
 ? 
;
_space_group_IT_number 4
_symmetry_cell_setting monoclinic
_symmetry_space_group_name_Hall 'P 2yb'
_symmetry_space_group_name_H-M 'P 1 21 1'
_atom_sites_solution_hydrogens geom
_atom_sites_solution_primary direct
_atom_sites_solution_secondary difmap
_audit_creation_method SHELXL-97
_cell_angle_alpha 90.00
_cell_angle_beta 116.588(2)
_cell_angle_gamma 90.00
_cell_formula_units_Z 2
_cell_length_a 12.5066(11)
_cell_length_b 6.4952(6)
_cell_length_c 12.8842(12)
_cell_measurement_temperature 293(2)
_cell_volume 935.94(15)
_computing_cell_refinement 'Bruker SMART'
_computing_data_collection 'Bruker SMART'
_computing_data_reduction 'Bruker SHELXTL'
_computing_molecular_graphics 'Bruker SHELXTL'
_computing_publication_material 'Bruker SHELXTL'
_computing_structure_refinement 'SHELXL-97 (Sheldrick, 1997)'
_computing_structure_solution 'SHELXS-97 (Sheldrick, 1990)'
_diffrn_ambient_temperature 293(2)
_diffrn_measured_fraction_theta_full 0.916
_diffrn_measured_fraction_theta_max 0.916
_diffrn_measurement_device_type 'CCD area detector'
_diffrn_measurement_method 'phi and omega scans'
_diffrn_radiation_monochromator graphite
_diffrn_radiation_source 'fine-focus sealed tube'
_diffrn_radiation_type MoK\a
_diffrn_radiation_wavelength 0.71073
_diffrn_reflns_av_R_equivalents 0.0373
_diffrn_reflns_av_sigmaI/netI 0.0746
_diffrn_reflns_limit_h_max 7
_diffrn_reflns_limit_h_min -16
_diffrn_reflns_limit_k_max 8
_diffrn_reflns_limit_k_min -8
_diffrn_reflns_limit_l_max 17
_diffrn_reflns_limit_l_min -15
_diffrn_reflns_number 6094
_diffrn_reflns_theta_full 28.83
_diffrn_reflns_theta_max 28.83
_diffrn_reflns_theta_min 1.77
_exptl_absorpt_coefficient_mu 0.091
_exptl_absorpt_correction_type none
_exptl_crystal_colour colorless
_exptl_crystal_density_diffrn 1.261
_exptl_crystal_density_method 'not measured'
_exptl_crystal_description prismatic
_exptl_crystal_F_000 376
_exptl_crystal_size_max 0.19
_exptl_crystal_size_mid 0.13
_exptl_crystal_size_min 0.13
_refine_diff_density_max 0.114
_refine_diff_density_min -0.137
_refine_diff_density_rms 0.029
_refine_ls_abs_structure_details 'Flack H D (1983), Acta Cryst. A39, 876-881'
_refine_ls_abs_structure_Flack 0.00
_refine_ls_extinction_method none
_refine_ls_goodness_of_fit_ref 0.851
_refine_ls_hydrogen_treatment mixed
_refine_ls_matrix_type full
_refine_ls_number_parameters 264
_refine_ls_number_reflns 4235
_refine_ls_number_restraints 1
_refine_ls_restrained_S_all 0.851
_refine_ls_R_factor_all 0.0929
_refine_ls_R_factor_gt 0.0402
_refine_ls_shift/su_max 0.073
_refine_ls_shift/su_mean 0.002
_refine_ls_structure_factor_coef Fsqd
_refine_ls_weighting_details 'calc w=1/[\s^2^(Fo^2^)+(0.0258P)^2^+0.0000P] where P=(Fo^2^+2Fc^2^)/3'
_refine_ls_weighting_scheme calc
_refine_ls_wR_factor_gt 0.0700
_refine_ls_wR_factor_ref 0.0837
_reflns_number_gt 2145
_reflns_number_total 4235
_reflns_threshold_expression >2sigma(I)
_cod_data_source_file jo0604235si20060228_060439.cif
_cod_depositor_comments
;
The following automatic conversions were performed:
'_symmetry_cell_setting' value 'Monoclinic' changed to 'monoclinic'
according to '/home/saulius/struct/CIF-dictionaries/cif_core.dic'
dictionary named 'cif_core.dic' version 2.4.1 from 2010-06-29.

Automatic conversion script
Id: cif_fix_enum 1527 2010-12-29 10:47:43Z saulius 
;
_cod_original_sg_symbol_H-M 'P 21'
_cod_database_code 4021760

loop_
_symmetry_equiv_pos_as_xyz
'x, y, z'
'-x, y+1/2, -z'

loop_
_atom_site_label
_atom_site_type_symbol
_atom_site_fract_x
_atom_site_fract_y
_atom_site_fract_z
_atom_site_U_iso_or_equiv
_atom_site_adp_type
_atom_site_occupancy
_atom_site_symmetry_multiplicity
_atom_site_calc_flag
_atom_site_refinement_flags
C2 C 0.1054(2) 0.7273(4) 0.61498(19) 0.0512(6) Uani 1 1 d .
C3 C 0.09419(19) 0.7489(3) 0.49264(19) 0.0493(6) Uani 1 1 d .
C4 C 0.1877(2) 0.9261(4) 0.54295(18) 0.0458(6) Uani 1 1 d .
C5 C 0.31098(19) 0.8857(4) 0.55057(19) 0.0467(6) Uani 1 1 d .
C6 C 0.3789(2) 0.7098(4) 0.6313(2) 0.0543(6) Uani 1 1 d .
C7 C 0.4856(2) 0.6387(4) 0.6175(2) 0.0541(6) Uani 1 1 d .
C8 C 0.5669(2) 0.4879(4) 0.7046(2) 0.0742(8) Uani 1 1 d .
H8A H 0.6281 0.4460 0.6833 0.111 Uiso 1 1 calc R
H8B H 0.5218 0.3697 0.7065 0.111 Uiso 1 1 calc R
H8C H 0.6032 0.5512 0.7798 0.111 Uiso 1 1 calc R
C9 C 0.21809(19) 1.0157(3) 0.75477(19) 0.0453(6) Uani 1 1 d .
C10 C 0.2763(2) 1.1991(4) 0.7637(2) 0.0587(6) Uani 1 1 d .
H10 H 0.2873 1.2329 0.6982 0.074(8) Uiso 1 1 d R
C11 C 0.3185(2) 1.3141(4) 0.8648(2) 0.0632(7) Uani 1 1 d .
H11 H 0.3616 1.4292 0.8723 0.068(8) Uiso 1 1 d R
C12 C 0.3027(2) 1.2437(4) 0.9570(2) 0.0590(7) Uani 1 1 d .
C13 C 0.2424(2) 1.0613(4) 0.9478(2) 0.0724(8) Uani 1 1 d .
H13 H 0.2273 1.0211 1.0071 0.080(9) Uiso 1 1 d R
C14 C 0.2013(2) 0.9465(4) 0.84795(19) 0.0630(7) Uani 1 1 d .
H14 H 0.1584 0.8519 0.8390 0.077(10) Uiso 1 1 d R
C15 C 0.4134(3) 1.5211(5) 1.0806(2) 0.1037(11) Uani 1 1 d .
H15A H 0.4804 1.4907 1.0657 0.156 Uiso 1 1 calc R
H15B H 0.4416 1.5665 1.1594 0.156 Uiso 1 1 calc R
H15C H 0.3659 1.6276 1.0288 0.156 Uiso 1 1 calc R
C16 C 0.1212(2) 0.5818(4) 0.3411(2) 0.0555(6) Uani 1 1 d .
C17 C 0.1648(3) 0.4115(5) 0.3077(3) 0.0893(9) Uani 1 1 d .
H17 H 0.1900 0.3045 0.3560 0.100(11) Uiso 1 1 d R
C18 C 0.1658(3) 0.4135(6) 0.2018(3) 0.1125(13) Uani 1 1 d .
H18 H 0.1945 0.3053 0.1826 0.137(13) Uiso 1 1 d R
C19 C 0.1250(3) 0.5745(7) 0.1291(3) 0.0945(10) Uani 1 1 d .
H19 H 0.1254 0.5807 0.0550 0.078(8) Uiso 1 1 d R
C20 C 0.0805(2) 0.7410(6) 0.1616(3) 0.0841(9) Uani 1 1 d .
H20 H 0.0516 0.8432 0.1132 0.076(10) Uiso 1 1 d R
C21 C 0.0790(2) 0.7451(5) 0.2687(2) 0.0706(8) Uani 1 1 d .
H21 H 0.0488 0.8443 0.2879 0.081(10) Uiso 1 1 d R
N1 N 0.17669(15) 0.8973(3) 0.65170(14) 0.0462(5) Uani 1 1 d .
O1 O 0.06631(15) 0.6143(3) 0.66392(14) 0.0679(5) Uani 1 1 d .
O2 O 0.37865(15) 1.0716(3) 0.58779(14) 0.0629(5) Uani 1 1 d .
O3 O 0.50230(17) 0.6966(3) 0.53682(15) 0.0841(6) Uani 1 1 d .
O4 O 0.34303(17) 1.3419(3) 1.06269(14) 0.0876(6) Uani 1 1 d .
O5 O 0.12594(13) 0.5693(2) 0.45097(13) 0.0578(4) Uani 1 1 d .
H2 H 0.4225(18) 1.085(3) 0.5530(16) 0.050 Uiso 1 1 d .
H3 H 0.0118(17) 0.806(3) 0.4356(15) 0.050 Uiso 1 1 d .
H4 H 0.1584(16) 1.051(3) 0.5052(16) 0.050 Uiso 1 1 d .
H5 H 0.3006(15) 0.840(3) 0.4708(16) 0.050 Uiso 1 1 d .
H6A H 0.4063(16) 0.766(3) 0.7134(16) 0.050 Uiso 1 1 d .
H6B H 0.3274(17) 0.590(3) 0.6202(16) 0.050 Uiso 1 1 d .

loop_
_atom_site_aniso_label
_atom_site_aniso_U_11
_atom_site_aniso_U_22
_atom_site_aniso_U_33
_atom_site_aniso_U_23
_atom_site_aniso_U_13
_atom_site_aniso_U_12
C2 0.0454(15) 0.0565(15) 0.0545(14) -0.0030(13) 0.0247(11) -0.0041(13)
C3 0.0452(14) 0.0519(15) 0.0502(14) -0.0056(12) 0.0209(11) -0.0003(12)
C4 0.0486(15) 0.0486(14) 0.0416(13) 0.0031(11) 0.0214(11) 0.0020(11)
C5 0.0514(15) 0.0485(14) 0.0461(14) 0.0018(12) 0.0269(12) -0.0032(12)
C6 0.0517(16) 0.0623(16) 0.0513(14) 0.0106(14) 0.0254(12) 0.0021(13)
C7 0.0540(16) 0.0507(15) 0.0565(16) -0.0084(13) 0.0237(13) 0.0009(12)
C8 0.0656(18) 0.0715(19) 0.0698(17) -0.0013(15) 0.0162(14) 0.0147(14)
C9 0.0442(14) 0.0490(15) 0.0450(14) 0.0002(11) 0.0218(11) 0.0008(11)
C10 0.0727(17) 0.0551(16) 0.0571(16) -0.0038(13) 0.0370(13) -0.0081(14)
C11 0.0788(19) 0.0513(15) 0.0637(18) -0.0082(13) 0.0358(14) -0.0101(14)
C12 0.0646(17) 0.0615(17) 0.0514(15) -0.0144(14) 0.0266(13) -0.0019(14)
C13 0.086(2) 0.086(2) 0.0534(16) -0.0040(16) 0.0382(14) -0.0176(17)
C14 0.0694(18) 0.0670(18) 0.0552(16) -0.0060(14) 0.0303(13) -0.0212(15)
C15 0.143(3) 0.068(2) 0.078(2) -0.0206(17) 0.0299(19) -0.017(2)
C16 0.0530(15) 0.0603(16) 0.0535(15) -0.0089(14) 0.0242(12) -0.0019(13)
C17 0.131(3) 0.065(2) 0.101(2) 0.004(2) 0.079(2) 0.0236(19)
C18 0.173(4) 0.086(2) 0.121(3) -0.010(2) 0.104(3) 0.026(3)
C19 0.109(3) 0.122(3) 0.066(2) -0.012(2) 0.0502(18) 0.005(2)
C20 0.083(2) 0.109(3) 0.0552(17) 0.004(2) 0.0258(15) 0.015(2)
C21 0.079(2) 0.078(2) 0.0511(16) -0.0004(16) 0.0253(14) 0.0189(17)
N1 0.0467(12) 0.0513(11) 0.0476(11) -0.0020(10) 0.0273(9) -0.0069(10)
O1 0.0765(12) 0.0674(12) 0.0684(11) -0.0034(10) 0.0401(9) -0.0233(9)
O2 0.0696(12) 0.0596(10) 0.0804(12) -0.0125(9) 0.0523(9) -0.0170(9)
O3 0.1039(15) 0.0860(14) 0.0949(15) 0.0194(12) 0.0735(12) 0.0313(12)
O4 0.1152(16) 0.0866(15) 0.0623(12) -0.0236(11) 0.0408(11) -0.0180(12)
O5 0.0669(11) 0.0500(10) 0.0565(10) -0.0038(9) 0.0276(8) 0.0025(8)

loop_
_atom_type_symbol
_atom_type_description
_atom_type_scat_dispersion_real
_atom_type_scat_dispersion_imag
_atom_type_scat_source
C C 0.0033 0.0016 'International Tables Vol C Tables 4.2.6.8 and 6.1.1.4'
H H 0.0000 0.0000 'International Tables Vol C Tables 4.2.6.8 and 6.1.1.4'
N N 0.0061 0.0033 'International Tables Vol C Tables 4.2.6.8 and 6.1.1.4'
O O 0.0106 0.0060 'International Tables Vol C Tables 4.2.6.8 and 6.1.1.4'

loop_
_geom_angle_atom_site_label_1
_geom_angle_atom_site_label_2
_geom_angle_atom_site_label_3
_geom_angle
O1 C2 N1 131.8(2)
O1 C2 C3 136.6(2)
N1 C2 C3 91.56(18)
O5 C3 C2 113.90(19)
O5 C3 C4 118.76(18)
C2 C3 C4 86.19(16)
O5 C3 H3 112.9(10)
C2 C3 H3 111.7(10)
C4 C3 H3 110.7(11)
N1 C4 C5 115.95(17)
N1 C4 C3 86.01(16)
C5 C4 C3 116.63(19)
N1 C4 H4 115.1(12)
C5 C4 H4 109.5(12)
C3 C4 H4 112.2(12)
O2 C5 C6 109.83(18)
O2 C5 C4 107.84(19)
C6 C5 C4 114.36(19)
O2 C5 H5 111.8(11)
C6 C5 H5 104.7(12)
C4 C5 H5 108.4(10)
C7 C6 C5 113.9(2)
C7 C6 H6A 109.3(10)
C5 C6 H6A 105.4(12)
C7 C6 H6B 107.6(12)
C5 C6 H6B 111.5(12)
H6A C6 H6B 109.1(17)
O3 C7 C8 121.9(2)
O3 C7 C6 120.9(2)
C8 C7 C6 117.2(2)
C7 C8 H8A 109.5
C7 C8 H8B 109.5
H8A C8 H8B 109.5
C7 C8 H8C 109.5
H8A C8 H8C 109.5
H8B C8 H8C 109.5
C10 C9 C14 119.3(2)
C10 C9 N1 120.4(2)
C14 C9 N1 120.3(2)
C9 C10 C11 120.7(2)
C9 C10 H10 114.3
C11 C10 H10 124.8
C12 C11 C10 119.6(2)
C12 C11 H11 119.7
C10 C11 H11 120.4
C11 C12 O4 124.9(2)
C11 C12 C13 119.9(2)
O4 C12 C13 115.2(2)
C14 C13 C12 120.5(3)
C14 C13 H13 120.2
C12 C13 H13 119.2
C13 C14 C9 119.9(2)
C13 C14 H14 120.4
C9 C14 H14 118.9
O4 C15 H15A 109.5
O4 C15 H15B 109.5
H15A C15 H15B 109.5
O4 C15 H15C 109.5
H15A C15 H15C 109.5
H15B C15 H15C 109.5
C21 C16 C17 119.9(2)
C21 C16 O5 124.9(2)
C17 C16 O5 115.2(2)
C18 C17 C16 118.8(3)
C18 C17 H17 123.0
C16 C17 H17 118.2
C19 C18 C17 122.1(3)
C19 C18 H18 120.3
C17 C18 H18 117.5
C18 C19 C20 118.9(3)
C18 C19 H19 123.9
C20 C19 H19 117.2
C19 C20 C21 120.6(3)
C19 C20 H20 118.6
C21 C20 H20 120.8
C16 C21 C20 119.7(3)
C16 C21 H21 119.2
C20 C21 H21 121.1
C2 N1 C9 132.24(18)
C2 N1 C4 95.57(17)
C9 N1 C4 132.01(18)
C5 O2 H2 109.6(15)
C12 O4 C15 117.9(2)
C16 O5 C3 116.55(18)

loop_
_geom_bond_atom_site_label_1
_geom_bond_atom_site_label_2
_geom_bond_distance
C2 O1 1.204(3)
C2 N1 1.364(3)
C2 C3 1.525(3)
C3 O5 1.413(2)
C3 C4 1.560(3)
C3 H3 1.031(18)
C4 N1 1.480(3)
C4 C5 1.524(3)
C4 H4 0.930(19)
C5 O2 1.429(3)
C5 C6 1.523(3)
C5 H5 1.020(18)
C6 C7 1.496(3)
C6 H6A 1.021(18)
C6 H6B 0.98(2)
C7 O3 1.208(3)
C7 C8 1.494(3)
C8 H8A 0.9600
C8 H8B 0.9600
C8 H8C 0.9600
C9 C10 1.374(3)
C9 C14 1.383(3)
C9 N1 1.417(2)
C10 C11 1.385(3)
C10 H10 0.9399
C11 C12 1.368(3)
C11 H11 0.9012
C12 O4 1.379(3)
C12 C13 1.380(3)
C13 C14 1.372(3)
C13 H13 0.9044
C14 H14 0.7893
C15 O4 1.414(3)
C15 H15A 0.9600
C15 H15B 0.9600
C15 H15C 0.9600
C16 C21 1.354(3)
C16 C17 1.384(4)
C16 O5 1.393(3)
C17 C18 1.371(4)
C17 H17 0.8903
C18 C19 1.343(4)
C18 H18 0.8738
C19 C20 1.365(4)
C19 H19 0.9569
C20 C21 1.389(3)
C20 H20 0.8712
C21 H21 0.8387
O2 H2 0.85(2)

loop_
_geom_hbond_atom_site_label_D
_geom_hbond_atom_site_label_H
_geom_hbond_atom_site_label_A
_geom_hbond_distance_DH
_geom_hbond_distance_HA
_geom_hbond_distance_DA
_geom_hbond_angle_DHA
_geom_hbond_site_symmetry_A
O2 H2 O3 0.85(2) 1.93(2) 2.756(2) 163(2) 2_656

loop_
_geom_torsion_atom_site_label_1
_geom_torsion_atom_site_label_2
_geom_torsion_atom_site_label_3
_geom_torsion_atom_site_label_4
_geom_torsion
O1 C2 C3 O5 -56.2(4)
N1 C2 C3 O5 126.05(18)
O1 C2 C3 C4 -176.1(3)
N1 C2 C3 C4 6.18(17)
O5 C3 C4 N1 -121.0(2)
C2 C3 C4 N1 -5.71(16)
O5 C3 C4 C5 -3.9(3)
C2 C3 C4 C5 111.4(2)
N1 C4 C5 O2 -86.4(2)
C3 C4 C5 O2 174.50(17)
N1 C4 C5 C6 36.0(3)
C3 C4 C5 C6 -63.0(3)
O2 C5 C6 C7 -72.2(3)
C4 C5 C6 C7 166.4(2)
C5 C6 C7 O3 -10.8(3)
C5 C6 C7 C8 171.5(2)
C14 C9 C10 C11 0.3(3)
N1 C9 C10 C11 -179.1(2)
C9 C10 C11 C12 0.3(4)
C10 C11 C12 O4 178.5(2)
C10 C11 C12 C13 -1.5(4)
C11 C12 C13 C14 2.0(4)
O4 C12 C13 C14 -178.0(2)
C12 C13 C14 C9 -1.3(4)
C10 C9 C14 C13 0.1(3)
N1 C9 C14 C13 179.5(2)
C21 C16 C17 C18 0.9(4)
O5 C16 C17 C18 -178.6(3)
C16 C17 C18 C19 -0.6(5)
C17 C18 C19 C20 -0.3(6)
C18 C19 C20 C21 0.9(5)
C17 C16 C21 C20 -0.4(4)
O5 C16 C21 C20 179.0(2)
C19 C20 C21 C16 -0.5(4)
O1 C2 N1 C9 -8.9(4)
C3 C2 N1 C9 169.0(2)
O1 C2 N1 C4 175.6(3)
C3 C2 N1 C4 -6.54(18)
C10 C9 N1 C2 -170.8(2)
C14 C9 N1 C2 9.8(3)
C10 C9 N1 C4 3.2(3)
C14 C9 N1 C4 -176.1(2)
C5 C4 N1 C2 -111.4(2)
C3 C4 N1 C2 6.40(18)
C5 C4 N1 C9 73.1(3)
C3 C4 N1 C9 -169.2(2)
C11 C12 O4 C15 -4.7(4)
C13 C12 O4 C15 175.2(3)
C21 C16 O5 C3 -6.0(3)
C17 C16 O5 C3 173.4(2)
C2 C3 O5 C16 -178.00(17)
C4 C3 O5 C16 -78.8(2)

loop_
_cod_related_entry_id
_cod_related_entry_database
_cod_related_entry_code
1 ChemSpider 21194345
